data_7132211
loop_
_publ_author_name
'Dutton, Jason Laurence'
'Barwise, Lachlan'
'Bennetts, Jason'
'White, Keith Forrest'

_publ_section_title
;
 ArI(NTf2)2: The boundary of oxidative capacity for ArIL2?
;
_journal_name_full 'Chemical Communications'
_journal_paper_doi 10.1039/D3CC04563C
_journal_year 2023
_chemical_formula_moiety '2(C10 H4 F12 I N3 O10 S4), C H Cl3'
_chemical_formula_sum 'C21 H9 Cl3 F24 I2 N6 O20 S8'
_chemical_formula_weight 1737.97
_space_group_crystal_system monoclinic
_space_group_IT_number 14
_space_group_name_Hall '-P 2yn'
_space_group_name_H-M_alt 'P 1 21/n 1'
_atom_sites_solution_hydrogens geom
_atom_sites_solution_primary dual
_audit_creation_date 2023-10-09
_audit_creation_method
;
Olex2 1.5
(compiled 2023.08.24 svn.re1ec1418 for OlexSys, GUI svn.r6817)
;
_audit_update_record
;
2023-10-11 deposited with the CCDC.	2023-10-16 downloaded from the CCDC.
;
_cell_angle_alpha 90
_cell_angle_beta 97.786(2)
_cell_angle_gamma 90
_cell_formula_units_Z 2
_cell_length_a 13.4882(3)
_cell_length_b 12.8733(3)
_cell_length_c 15.4391(3)
_cell_measurement_reflns_used 21635
_cell_measurement_temperature 150
_cell_measurement_theta_max 71.1500
_cell_measurement_theta_min 4.0820
_cell_volume 2656.09(10)
_computing_cell_refinement 'CrysAlisPro 1.171.42.49 (Rigaku OD, 2022)'
_computing_data_collection 'CrysAlisPro 1.171.42.49 (Rigaku OD, 2022)'
_computing_data_reduction 'CrysAlisPro 1.171.42.49 (Rigaku OD, 2022)'
_computing_molecular_graphics 'Olex2 1.5 (Dolomanov et al., 2009)'
_computing_publication_material 'Olex2 1.5 (Dolomanov et al., 2009)'
_computing_structure_refinement 'SHELXL 2018/3 (Sheldrick, 2015)'
_computing_structure_solution 'SHELXT  (Sheldrick, 2015)'
_diffrn_ambient_temperature 150
_diffrn_detector 'Hybrid Pixel Array Detector'
_diffrn_detector_area_resol_mean 10.0000
_diffrn_detector_type HyPix3000
_diffrn_measured_fraction_theta_full 1.000
_diffrn_measured_fraction_theta_max 0.994
_diffrn_measurement_details
;
List of Runs (angles in degrees, time in seconds):

  # Type    Start    End  Width  t~exp~   \w     \q     \k     \f   Frames
#--------------------------------------------------------------------------
  1  \w    -63.00  26.00   0.50    1.42    --  -38.50  76.00 163.00  178
  2  \w    -20.00  67.00   0.50    1.42    --   42.60 -76.00  36.00  174
  3  \w     36.00 125.00   0.50    5.69    --  100.00 -76.00  36.00  178
  4  \w    104.00 165.00   0.50    5.69    --  100.00  76.00 163.00  122
  5  \w   -102.00 -16.00   0.50    1.42    --  -38.50 -71.00-109.61  172
  6  \w    -56.00  25.00   0.50    1.42    --  -38.50  54.00 -30.00  162
  7  \w    -74.00  14.00   0.50    1.42    --  -38.50 104.00-120.00  176
  8  \w   -101.00 -21.00   0.50    1.42    --  -38.50 -54.00  90.00  160
  9  \w   -104.00 -30.00   0.50    1.42    --  -38.50 -32.00-180.00  148
 10  \w   -101.00 -25.00   0.50    1.42    --  -38.50 -43.00   0.00  152
 11  \w   -102.00 -16.00   0.50    1.42    --  -38.50 -70.00 -28.86  172
 12  \w    -27.00  53.00   0.50    1.42    --   42.60 -21.00  30.00  160
 13  \w     -8.00  71.00   0.50    1.42    --   42.60 -89.00  90.00  158
 14  \w     34.00 108.00   0.50    1.42    --   42.60  32.00-120.00  148
 15  \w    -20.00  60.00   0.50    1.42    --   42.60 -54.00 150.00  160
 16  \w     35.00  98.00   0.50    1.42    --   42.60-138.00-150.00  126
 17  \w    -23.00  51.00   0.50    1.42    --   42.60 -32.00 -90.00  148
 18  \w     35.00  98.00   0.50    1.42    --   42.60-138.00 -60.00  126
 19  \w     34.00 108.00   0.50    1.42    --   42.60  32.00   0.00  148
 20  \w     35.00  98.00   0.50    1.42    --   42.60-138.00 120.00  126
 21  \w     34.00 108.00   0.50    1.42    --   42.60  32.00 150.00  148
 22  \w    104.00 165.00   0.50    5.69    --  100.00  77.00  30.00  122
 23  \w     35.00 109.00   0.50    5.69    --  100.00-117.00  60.00  148
 24  \w     86.00 171.00   0.50    5.69    --  100.00  17.00   0.00  170
 25  \w     30.00 106.00   0.50    5.69    --  100.00 -96.00-120.00  152
 26  \w     25.00 130.00   0.50    5.69    --  100.00  -8.00   0.00  210
 27  \w     35.00 109.00   0.50    5.69    --  100.00-117.00 120.00  148
 28  \w     38.00 126.00   0.50    5.69    --  100.00-145.00   0.00  176
 29  \w     38.00 126.00   0.50    5.69    --  100.00-145.00 150.00  176
 30  \w     38.00 126.00   0.50    5.69    --  100.00-145.00 -60.00  176
 31  \w     79.00 164.00   0.50    5.69    --  100.00  68.00 120.00  170
 32  \w     36.00 122.00   0.50    5.69    --  100.00 -68.00 150.00  172
 33  \w     35.00 109.00   0.50    5.69    --  100.00-117.00 -30.00  148
 34  \w     32.00 109.00   0.50    5.69    --  100.00 -25.00  60.00  154
 35  \w     87.00 164.00   0.50    5.69    --  100.00 145.00-120.00  154
 36  \w    104.00 165.00   0.50    5.69    --  100.00  77.00 120.00  122
 37  \w     81.00 164.00   0.50    5.69    --  100.00  60.00-164.25  166
 38  \w     34.00 109.00   0.50    5.69    --  100.00-112.00  90.34  150
 39  \w     35.00 109.00   0.50    5.69    --  100.00-117.00-150.00  148
 40  \w    105.00 170.00   0.50    5.69    --  100.00  96.00   0.00  130
 41  \w     79.00 164.00   0.50    5.69    --  100.00  67.00 -93.91  170
 42  \w     35.00 109.00   0.50    5.69    --  100.00-117.00-180.00  148
 43  \w     38.00 126.00   0.50    5.69    --  100.00-145.00 -90.00  176
 44  \w    105.00 170.00   0.50    5.69    --  100.00  96.00  90.00  130
 45  \w    104.00 165.00   0.50    5.69    --  100.00  77.00  60.00  122
 46  \w     36.00 122.00   0.50    5.69    --  100.00 -68.00 -90.00  172
 47  \w     36.00 122.00   0.50    5.69    --  100.00 -68.00  60.00  172
 48  \w     30.00 106.00   0.50    5.69    --  100.00 -96.00 -30.00  152
 49  \w     30.00 106.00   0.50    5.69    --  100.00 -96.00   0.00  152
 50  \w     37.00 119.00   0.50    5.69    --  100.00 -59.00  90.00  164
 51  \w     79.00 164.00   0.50    5.69    --  100.00  68.00 -30.00  170
 52  \w    104.00 165.00   0.50    5.69    --  100.00  77.00  90.00  122
 53  \w    102.00 165.00   0.50    5.69    --  100.00 117.00 -30.00  126
 54  \w     30.00 106.00   0.50    5.69    --  100.00 -96.00  30.00  152
 55  \w     87.00 164.00   0.50    5.69    --  100.00 145.00  30.00  154
 56  \w     37.00 113.00   0.50    5.69    --  100.00 -42.00  60.00  152
 57  \w     36.00 126.00   0.50    5.69    --  100.00 -77.00   0.00  180
 58  \w     37.00 113.00   0.50    5.69    --  100.00 -42.00-180.00  152
 59  \w     35.00 109.00   0.50    5.69    --  100.00-117.00   0.00  148
 60  \w     87.00 157.00   0.50    5.69    --  100.00 145.00 120.00  140
 61  \w     45.00 107.00   0.50    5.69    --  100.00 -42.00   0.00  124
 62  \w     99.00 125.00   0.50    5.69    --  100.00  40.00-103.40   52
 63  \w    116.00 142.00   0.50    5.69    --  100.00 145.00 -30.00   52
 64  \w    104.00 130.00   0.50    5.69    --  100.00  68.00 150.00   52
 65  \w     78.00 162.00   0.50    5.69    --  100.00  73.00  46.45  168
 66  \w    112.00 138.00   0.50    5.69    --  100.00 117.00 120.00   52
;
_diffrn_measurement_device 'four-circle diffractometer'
_diffrn_measurement_device_type 'SuperNova, Dual, Cu at home/near, HyPix3000'
_diffrn_measurement_method '\w scans'
_diffrn_orient_matrix_type 'CrysAlisPro convention (1999,Acta A55,543-557)'
_diffrn_orient_matrix_UB_11 0.0321684000
_diffrn_orient_matrix_UB_12 0.1115352000
_diffrn_orient_matrix_UB_13 0.0271856000
_diffrn_orient_matrix_UB_21 -0.0167410000
_diffrn_orient_matrix_UB_22 0.0335031000
_diffrn_orient_matrix_UB_23 -0.0966134000
_diffrn_orient_matrix_UB_31 -0.1094272000
_diffrn_orient_matrix_UB_32 0.0275200000
_diffrn_orient_matrix_UB_33 0.0083889000
_diffrn_radiation_monochromator mirror
_diffrn_radiation_probe x-ray
_diffrn_radiation_type 'Cu K\a'
_diffrn_radiation_wavelength 1.54184
_diffrn_reflns_av_R_equivalents 0.0609
_diffrn_reflns_av_unetI/netI 0.0308
_diffrn_reflns_Laue_measured_fraction_full 1.000
_diffrn_reflns_Laue_measured_fraction_max 0.994
_diffrn_reflns_limit_h_max 13
_diffrn_reflns_limit_h_min -16
_diffrn_reflns_limit_k_max 15
_diffrn_reflns_limit_k_min -15
_diffrn_reflns_limit_l_max 18
_diffrn_reflns_limit_l_min -18
_diffrn_reflns_number 52623
_diffrn_reflns_point_group_measured_fraction_full 1.000
_diffrn_reflns_point_group_measured_fraction_max 0.994
_diffrn_reflns_theta_full 67.684
_diffrn_reflns_theta_max 71.519
_diffrn_reflns_theta_min 4.087
_diffrn_source 'micro-focus sealed X-ray tube'
_diffrn_source_type 'SuperNova (Cu) X-ray Source'
_exptl_absorpt_coefficient_mu 15.123
_exptl_absorpt_correction_T_max 1.00000
_exptl_absorpt_correction_T_min 0.44798
_exptl_absorpt_correction_type multi-scan
_exptl_absorpt_process_details
;
CrysAlisPro 1.171.42.49 (Rigaku Oxford Diffraction, 2022)
Empirical absorption correction using spherical harmonics,
implemented in SCALE3 ABSPACK scaling algorithm.
;
_exptl_crystal_density_diffrn 2.173
_exptl_crystal_description irregular
_exptl_crystal_F_000 1676
_exptl_crystal_size_max 0.76
_exptl_crystal_size_mid 0.11
_exptl_crystal_size_min 0.06
_refine_diff_density_max 0.900
_refine_diff_density_min -1.001
_refine_diff_density_rms 0.094
_refine_ls_extinction_method none
_refine_ls_goodness_of_fit_ref 1.053
_refine_ls_hydrogen_treatment constr
_refine_ls_matrix_type full
_refine_ls_number_parameters 388
_refine_ls_number_reflns 5152
_refine_ls_number_restraints 0
_refine_ls_restrained_S_all 1.053
_refine_ls_R_factor_all 0.0376
_refine_ls_R_factor_gt 0.0338
_refine_ls_shift/su_max 0.001
_refine_ls_shift/su_mean 0.000
_refine_ls_structure_factor_coef Fsqd
_refine_ls_weighting_details 'w=1/[\s^2^(Fo^2^)+(0.0404P)^2^+5.0265P] where P=(Fo^2^+2Fc^2^)/3'
_refine_ls_weighting_scheme calc
_refine_ls_wR_factor_gt 0.0829
_refine_ls_wR_factor_ref 0.0849
_reflns_Friedel_coverage 0.000
_reflns_number_gt 4680
_reflns_number_total 5152
_reflns_threshold_expression 'I > 2\s(I)'
_cod_data_source_file d3cc04563c2.cif
_cod_data_source_block ldb-no2phif2+2tmsntf
_cod_database_code 7132211
_shelx_shelxl_version_number 2018/3
_chemical_oxdiff_formula 'C11 H10 N O'
_shelx_space_group_comment
;
The symmetry employed for this shelxl refinement is uniquely defined
by the following loop, which should always be used as a source of
symmetry information in preference to the above space-group names.
They are only intended as comments.
;
_shelx_estimated_absorpt_t_max 0.464
_shelx_estimated_absorpt_t_min 0.031
_olex2_refinement_description
;
1. Fixed Uiso
 At 1.2 times of:
  All C(H) groups
2. Others
 Fixed Sof: Cl1(0.5) C1(0.5) H1(0.5)
3.a Ternary CH refined with riding coordinates:
 C1(H1)
3.b Aromatic/amide H refined with riding coordinates:
 C00W(H00W), C00Y(H00Y), C00Z(H00Z), C012(H012)
;
_olex2_submission_special_instructions 'No special instructions were received'
_oxdiff_exptl_absorpt_empirical_details
;
Empirical correction (ABSPACK) includes:
- Absorption correction using spherical harmonics
- Frame scaling
;
_oxdiff_exptl_absorpt_empirical_full_max 2.219
_oxdiff_exptl_absorpt_empirical_full_min 0.559

loop_
_space_group_symop_operation_xyz
'x, y, z'
'-x+1/2, y+1/2, -z+1/2'
'-x, -y, -z'
'x-1/2, -y-1/2, z-1/2'

loop_
_atom_site_label
_atom_site_type_symbol
_atom_site_fract_x
_atom_site_fract_y
_atom_site_fract_z
_atom_site_U_iso_or_equiv
_atom_site_adp_type
_atom_site_occupancy
_atom_site_site_symmetry_order
_atom_site_calc_flag
_atom_site_refinement_flags_posn
_atom_site_refinement_flags_adp
_atom_site_refinement_flags_occupancy
_atom_site_disorder_assembly
_atom_site_disorder_group
I001 I 0.68850(2) 0.70475(2) 0.51194(2) 0.02413(8) Uani 1 1 d . . . . .
S002 S 0.52331(7) 0.81179(8) 0.63517(6) 0.0329(2) Uani 1 1 d . . . . .
S003 S 0.70942(8) 0.92177(8) 0.63383(6) 0.0352(2) Uani 1 1 d . . . . .
S004 S 0.70159(8) 0.46429(7) 0.43252(7) 0.0370(2) Uani 1 1 d . . . . .
S005 S 0.82368(7) 0.61751(8) 0.36118(7) 0.0358(2) Uani 1 1 d . . . . .
F006 F 0.5746(2) 1.0563(2) 0.5662(2) 0.0630(8) Uani 1 1 d . . . . .
F007 F 0.7719(2) 0.5261(2) 0.20880(18) 0.0605(8) Uani 1 1 d . . . . .
F008 F 0.5897(2) 0.6319(2) 0.6960(2) 0.0575(7) Uani 1 1 d . . . . .
O009 O 0.2969(2) 0.8144(3) 0.1902(2) 0.0462(8) Uani 1 1 d . . . . .
O00A O 0.9028(2) 0.5453(3) 0.3619(2) 0.0489(8) Uani 1 1 d . . . . .
O00B O 0.8405(2) 0.7253(2) 0.3775(2) 0.0464(8) Uani 1 1 d . . . . .
F00C F 0.6522(2) 0.6092(2) 0.25558(18) 0.0547(7) Uani 1 1 d . . . . .
O00D O 0.8043(2) 0.8926(2) 0.6109(2) 0.0459(7) Uani 1 1 d . . . . .
O00E O 0.4900(2) 0.9037(3) 0.6725(2) 0.0480(8) Uani 1 1 d . . . . .
F00F F 0.7703(3) 0.6916(3) 0.2052(2) 0.0699(9) Uani 1 1 d . . . . .
O00G O 0.6073(3) 0.4713(3) 0.4637(3) 0.0533(9) Uani 1 1 d . . . . .
O00H O 0.4616(2) 0.7555(3) 0.5702(2) 0.0414(7) Uani 1 1 d . . . . .
F00I F 0.4714(3) 0.6981(3) 0.7580(2) 0.0702(10) Uani 1 1 d . . . . .
F00J F 0.6216(3) 0.7574(3) 0.78602(19) 0.0674(9) Uani 1 1 d . . . . .
F00K F 0.7559(3) 0.3107(3) 0.5338(3) 0.0895(13) Uani 1 1 d . . . . .
O00L O 0.7160(3) 0.4096(3) 0.3561(2) 0.0542(8) Uani 1 1 d . . . . .
F00M F 0.6782(3) 1.0080(2) 0.48042(19) 0.0611(8) Uani 1 1 d . . . . .
O00N O 0.6981(3) 0.9541(3) 0.7196(2) 0.0544(9) Uani 1 1 d . . . . .
N00O N 0.7439(2) 0.5831(2) 0.4285(2) 0.0294(7) Uani 1 1 d . . . . .
N00P N 0.6309(2) 0.8300(2) 0.5971(2) 0.0281(6) Uani 1 1 d . . . . .
F00Q F 0.7262(3) 1.1116(2) 0.5870(3) 0.0748(10) Uani 1 1 d . . . . .
C00R C 0.5848(3) 0.7479(3) 0.4036(2) 0.0250(7) Uani 1 1 d . . . . .
Cl2 Cl 0.4470(3) 0.5409(4) 0.9207(2) 0.1961(18) Uani 1 1 d . . . . .
O00T O 0.4179(3) 0.8556(3) 0.1190(2) 0.0629(10) Uani 1 1 d . . . . .
N00U N 0.3858(3) 0.8253(3) 0.1844(2) 0.0406(8) Uani 1 1 d . . . . .
F00V F 0.7802(4) 0.4585(3) 0.5941(2) 0.0993(14) Uani 1 1 d . . . . .
C00W C 0.6137(3) 0.8244(3) 0.3485(3) 0.0309(8) Uani 1 1 d . . . . .
H00W H 0.676347 0.858770 0.361197 0.037 Uiso 1 1 calc R U . . .
F00X F 0.8782(3) 0.4053(3) 0.5072(3) 0.0927(13) Uani 1 1 d . . . . .
C00Y C 0.4949(3) 0.6951(3) 0.3896(2) 0.0291(8) Uani 1 1 d . . . . .
H00Y H 0.479137 0.642426 0.428603 0.035 Uiso 1 1 calc R U . . .
C00Z C 0.5479(3) 0.8485(3) 0.2746(3) 0.0342(8) Uani 1 1 d . . . . .
H00Z H 0.564608 0.898806 0.233875 0.041 Uiso 1 1 calc R U . . .
C010 C 0.7494(4) 0.6100(4) 0.2498(3) 0.0432(10) Uani 1 1 d . . . . .
C011 C 0.4570(3) 0.7972(3) 0.2617(3) 0.0322(8) Uani 1 1 d . . . . .
C012 C 0.4288(3) 0.7219(3) 0.3169(3) 0.0328(8) Uani 1 1 d . . . . .
H012 H 0.365271 0.689135 0.305187 0.039 Uiso 1 1 calc R U . . .
Cl1 Cl 0.5637(5) 0.6488(4) 1.0280(4) 0.143(2) Uani 0.5 1 d . . P . .
C014 C 0.5548(4) 0.7197(4) 0.7257(3) 0.0465(11) Uani 1 1 d . . . . .
C015 C 0.6684(4) 1.0314(3) 0.5621(3) 0.0468(11) Uani 1 1 d . . . . .
C016 C 0.7852(5) 0.4060(4) 0.5224(4) 0.0619(14) Uani 1 1 d . . . . .
C1 C 0.4988(18) 0.5392(15) 1.0147(14) 0.115(6) Uani 0.5 1 d . . P . .
H1 H 0.441049 0.557428 1.046185 0.138 Uiso 0.5 1 calc R U P . .

loop_
_atom_site_aniso_label
_atom_site_aniso_U_11
_atom_site_aniso_U_22
_atom_site_aniso_U_33
_atom_site_aniso_U_23
_atom_site_aniso_U_13
_atom_site_aniso_U_12
I001 0.02831(12) 0.02168(12) 0.02172(12) -0.00077(8) 0.00094(8) -0.00028(8)
S002 0.0371(5) 0.0321(5) 0.0308(5) -0.0033(4) 0.0087(4) 0.0017(4)
S003 0.0441(5) 0.0268(5) 0.0334(5) -0.0054(4) 0.0007(4) -0.0056(4)
S004 0.0511(6) 0.0215(4) 0.0384(5) -0.0030(4) 0.0062(4) -0.0029(4)
S005 0.0398(5) 0.0343(5) 0.0355(5) -0.0030(4) 0.0129(4) 0.0010(4)
F006 0.0710(19) 0.0404(16) 0.080(2) 0.0120(15) 0.0178(16) 0.0200(14)
F007 0.081(2) 0.0613(19) 0.0396(15) -0.0162(14) 0.0094(14) 0.0195(16)
F008 0.0701(18) 0.0419(16) 0.0641(18) 0.0157(14) 0.0217(15) 0.0104(13)
O009 0.0429(17) 0.0496(19) 0.0414(17) -0.0028(14) -0.0116(13) 0.0036(14)
O00A 0.0431(16) 0.056(2) 0.0484(19) -0.0063(16) 0.0107(14) 0.0140(15)
O00B 0.0553(18) 0.0364(17) 0.0516(19) -0.0078(14) 0.0216(15) -0.0114(14)
F00C 0.0514(15) 0.070(2) 0.0416(14) -0.0119(14) 0.0025(12) 0.0098(14)
O00D 0.0411(16) 0.0327(16) 0.063(2) -0.0051(14) 0.0019(14) -0.0082(13)
O00E 0.0536(18) 0.0391(17) 0.054(2) -0.0134(15) 0.0188(15) 0.0075(14)
F00F 0.098(3) 0.062(2) 0.0493(18) 0.0199(15) 0.0099(17) -0.0045(17)
O00G 0.0546(19) 0.0332(17) 0.075(2) 0.0006(16) 0.0197(17) -0.0109(14)
O00H 0.0368(15) 0.0478(18) 0.0403(16) -0.0049(14) 0.0076(12) -0.0080(13)
F00I 0.070(2) 0.084(2) 0.064(2) 0.0224(17) 0.0374(17) 0.0035(17)
F00J 0.082(2) 0.079(2) 0.0378(15) 0.0089(15) -0.0043(14) -0.0033(18)
F00K 0.124(3) 0.0371(17) 0.100(3) 0.0302(18) -0.010(2) -0.0082(18)
O00L 0.080(2) 0.0337(17) 0.0494(19) -0.0133(15) 0.0098(17) -0.0044(16)
F00M 0.099(2) 0.0446(16) 0.0420(15) 0.0065(13) 0.0171(15) 0.0062(15)
O00N 0.079(2) 0.048(2) 0.0346(17) -0.0138(15) 0.0040(16) -0.0158(17)
N00O 0.0385(17) 0.0218(15) 0.0288(16) -0.0016(12) 0.0085(13) 0.0009(13)
N00P 0.0344(16) 0.0235(15) 0.0274(15) -0.0050(13) 0.0079(12) -0.0009(13)
F00Q 0.106(3) 0.0303(15) 0.086(2) 0.0006(15) 0.005(2) -0.0235(16)
C00R 0.0297(17) 0.0241(18) 0.0198(16) -0.0001(14) -0.0020(13) 0.0003(14)
Cl2 0.201(3) 0.237(4) 0.135(3) 0.090(3) -0.031(2) 0.016(3)
O00T 0.068(2) 0.078(3) 0.0379(18) 0.0250(18) -0.0106(16) -0.011(2)
N00U 0.051(2) 0.0331(19) 0.0332(19) 0.0027(15) -0.0124(16) -0.0020(16)
F00V 0.175(4) 0.072(2) 0.0429(19) 0.0049(18) -0.015(2) 0.007(3)
C00W 0.0348(19) 0.0279(19) 0.0290(19) 0.0029(15) 0.0003(15) -0.0059(15)
F00X 0.074(2) 0.089(3) 0.109(3) 0.041(2) -0.011(2) 0.014(2)
C00Y 0.0323(18) 0.0289(19) 0.0255(18) 0.0000(15) 0.0021(15) -0.0026(15)
C00Z 0.040(2) 0.033(2) 0.0283(19) 0.0079(16) -0.0002(16) -0.0037(17)
C010 0.056(3) 0.040(2) 0.034(2) 0.0001(19) 0.0089(19) 0.008(2)
C011 0.038(2) 0.031(2) 0.0247(19) 0.0006(15) -0.0068(15) -0.0001(16)
C012 0.0351(19) 0.032(2) 0.030(2) -0.0007(16) -0.0004(16) -0.0055(16)
Cl1 0.164(5) 0.093(3) 0.156(5) 0.023(3) -0.035(4) -0.040(3)
C014 0.053(3) 0.053(3) 0.036(2) 0.004(2) 0.015(2) 0.002(2)
C015 0.060(3) 0.028(2) 0.053(3) -0.003(2) 0.010(2) 0.000(2)
C016 0.080(4) 0.037(3) 0.065(4) 0.017(3) -0.001(3) 0.003(3)
C1 0.127(14) 0.109(16) 0.101(14) -0.021(12) -0.009(11) -0.004(14)

loop_
_atom_type_symbol
_atom_type_description
_atom_type_scat_dispersion_real
_atom_type_scat_dispersion_imag
_atom_type_scat_source
C C 0.0181 0.0091 'International Tables Vol C Tables 4.2.6.8 and 6.1.1.4'
H H 0.0000 0.0000 'International Tables Vol C Tables 4.2.6.8 and 6.1.1.4'
Cl Cl 0.3639 0.7018 'International Tables Vol C Tables 4.2.6.8 and 6.1.1.4'
F F 0.0727 0.0534 'International Tables Vol C Tables 4.2.6.8 and 6.1.1.4'
I I -0.3257 6.8362 'International Tables Vol C Tables 4.2.6.8 and 6.1.1.4'
N N 0.0311 0.0180 'International Tables Vol C Tables 4.2.6.8 and 6.1.1.4'
O O 0.0492 0.0322 'International Tables Vol C Tables 4.2.6.8 and 6.1.1.4'
S S 0.3331 0.5567 'International Tables Vol C Tables 4.2.6.8 and 6.1.1.4'

loop_
_exptl_crystal_face_index_h
_exptl_crystal_face_index_k
_exptl_crystal_face_index_l
_exptl_crystal_face_perp_dist
-4 7 -1 0.0162
7 4 -4 0.0659
3 -8 2 0.0385
-6 -5 4 0.0223
8 -2 -4 0.0952
4 2 8 0.0107

loop_
_geom_angle_atom_site_label_1
_geom_angle_atom_site_label_2
_geom_angle_atom_site_label_3
_geom_angle
_geom_angle_site_symmetry_1
_geom_angle_site_symmetry_3
_geom_angle_publ_flag
N00O I001 N00P 179.68(12) . . ?
C00R I001 N00O 87.98(13) . . ?
C00R I001 N00P 91.70(13) . . ?
O00E S002 N00P 111.60(18) . . ?
O00E S002 C014 106.5(2) . . ?
O00H S002 O00E 121.9(2) . . ?
O00H S002 N00P 106.33(17) . . ?
O00H S002 C014 105.2(2) . . ?
N00P S002 C014 103.77(19) . . ?
O00D S003 N00P 106.56(17) . . ?
O00D S003 C015 105.1(2) . . ?
O00N S003 O00D 121.7(2) . . ?
O00N S003 N00P 112.93(19) . . ?
O00N S003 C015 106.1(2) . . ?
N00P S003 C015 102.6(2) . . ?
O00G S004 N00O 106.63(18) . . ?
O00G S004 C016 104.9(3) . . ?
O00L S004 O00G 123.1(2) . . ?
O00L S004 N00O 110.26(19) . . ?
O00L S004 C016 106.8(3) . . ?
N00O S004 C016 103.3(2) . . ?
O00A S005 O00B 122.5(2) . . ?
O00A S005 N00O 111.94(19) . . ?
O00A S005 C010 106.4(2) . . ?
O00B S005 N00O 104.56(17) . . ?
O00B S005 C010 105.4(2) . . ?
N00O S005 C010 104.5(2) . . ?
S004 N00O I001 119.37(16) . . ?
S004 N00O S005 122.27(19) . . ?
S005 N00O I001 118.32(17) . . ?
S002 N00P I001 119.24(16) . . ?
S003 N00P I001 117.05(16) . . ?
S003 N00P S002 122.45(19) . . ?
C00W C00R I001 117.5(3) . . ?
C00Y C00R I001 118.0(3) . . ?
C00Y C00R C00W 124.4(3) . . ?
C1 Cl2 C1 42.3(12) . 3_667 ?
O009 N00U C011 116.8(4) . . ?
O00T N00U O009 124.1(4) . . ?
O00T N00U C011 119.1(4) . . ?
C00R C00W H00W 121.2 . . ?
C00Z C00W C00R 117.5(3) . . ?
C00Z C00W H00W 121.2 . . ?
C00R C00Y H00Y 121.2 . . ?
C012 C00Y C00R 117.5(4) . . ?
C012 C00Y H00Y 121.2 . . ?
C00W C00Z H00Z 121.0 . . ?
C011 C00Z C00W 117.9(4) . . ?
C011 C00Z H00Z 121.0 . . ?
F007 C010 S005 110.9(3) . . ?
F007 C010 F00C 108.8(4) . . ?
F00C C010 S005 110.5(3) . . ?
F00F C010 S005 108.4(3) . . ?
F00F C010 F007 109.2(4) . . ?
F00F C010 F00C 109.1(4) . . ?
C00Z C011 N00U 117.8(4) . . ?
C012 C011 N00U 118.0(4) . . ?
C012 C011 C00Z 124.1(4) . . ?
C00Y C012 C011 118.5(4) . . ?
C00Y C012 H012 120.8 . . ?
C011 C012 H012 120.8 . . ?
F008 C014 S002 110.0(3) . . ?
F00I C014 S002 107.5(3) . . ?
F00I C014 F008 108.1(4) . . ?
F00J C014 S002 111.7(4) . . ?
F00J C014 F008 108.8(4) . . ?
F00J C014 F00I 110.6(4) . . ?
F006 C015 S003 111.9(3) . . ?
F006 C015 F00M 108.8(4) . . ?
F006 C015 F00Q 109.1(4) . . ?
F00M C015 S003 109.9(3) . . ?
F00Q C015 S003 108.0(4) . . ?
F00Q C015 F00M 109.1(4) . . ?
F00K C016 S004 108.7(4) . . ?
F00V C016 S004 109.5(4) . . ?
F00V C016 F00K 108.6(5) . . ?
F00X C016 S004 112.0(4) . . ?
F00X C016 F00K 109.4(5) . . ?
F00X C016 F00V 108.5(5) . . ?
Cl2 C1 Cl2 137.7(12) . 3_667 ?
Cl2 C1 Cl1 106.9(12) 3_667 . ?
Cl2 C1 Cl1 105.8(14) . . ?
Cl2 C1 H1 100.0 . . ?
Cl2 C1 H1 100.0 3_667 . ?
Cl1 C1 H1 100.0 . . ?

loop_
_geom_bond_atom_site_label_1
_geom_bond_atom_site_label_2
_geom_bond_distance
_geom_bond_site_symmetry_2
_geom_bond_publ_flag
I001 N00O 2.221(3) . ?
I001 N00P 2.282(3) . ?
I001 C00R 2.104(3) . ?
S002 O00E 1.416(3) . ?
S002 O00H 1.413(3) . ?
S002 N00P 1.654(3) . ?
S002 C014 1.839(5) . ?
S003 O00D 1.424(3) . ?
S003 O00N 1.416(3) . ?
S003 N00P 1.637(3) . ?
S003 C015 1.833(5) . ?
S004 O00G 1.423(4) . ?
S004 O00L 1.409(3) . ?
S004 N00O 1.637(3) . ?
S004 C016 1.826(6) . ?
S005 O00A 1.415(3) . ?
S005 O00B 1.424(3) . ?
S005 N00O 1.654(3) . ?
S005 C010 1.872(5) . ?
F006 C015 1.316(6) . ?
F007 C010 1.308(5) . ?
F008 C014 1.329(6) . ?
O009 N00U 1.223(5) . ?
F00C C010 1.326(6) . ?
F00F C010 1.307(6) . ?
F00I C014 1.320(5) . ?
F00J C014 1.298(6) . ?
F00K C016 1.309(6) . ?
F00M C015 1.320(6) . ?
F00Q C015 1.320(6) . ?
C00R C00W 1.391(5) . ?
C00R C00Y 1.382(5) . ?
Cl2 C1 1.55(2) 3_667 ?
Cl2 C1 1.52(2) . ?
O00T N00U 1.214(5) . ?
N00U C011 1.473(5) . ?
F00V C016 1.308(7) . ?
C00W H00W 0.9500 . ?
C00W C00Z 1.384(5) . ?
F00X C016 1.307(7) . ?
C00Y H00Y 0.9500 . ?
C00Y C012 1.379(5) . ?
C00Z H00Z 0.9500 . ?
C00Z C011 1.383(6) . ?
C011 C012 1.379(6) . ?
C012 H012 0.9500 . ?
Cl1 C1 1.66(2) . ?
C1 H1 1.0000 . ?

loop_
_geom_torsion_atom_site_label_1
_geom_torsion_atom_site_label_2
_geom_torsion_atom_site_label_3
_geom_torsion_atom_site_label_4
_geom_torsion
_geom_torsion_site_symmetry_1
_geom_torsion_site_symmetry_2
_geom_torsion_site_symmetry_3
_geom_torsion_site_symmetry_4
_geom_torsion_publ_flag
I001 C00R C00W C00Z 176.3(3) . . . . ?
I001 C00R C00Y C012 -178.0(3) . . . . ?
O009 N00U C011 C00Z -151.3(4) . . . . ?
O009 N00U C011 C012 28.3(6) . . . . ?
O00A S005 N00O I001 136.8(2) . . . . ?
O00A S005 N00O S004 -45.7(3) . . . . ?
O00A S005 C010 F007 15.3(4) . . . . ?
O00A S005 C010 F00C 136.1(3) . . . . ?
O00A S005 C010 F00F -104.5(3) . . . . ?
O00B S005 N00O I001 2.0(3) . . . . ?
O00B S005 N00O S004 179.5(2) . . . . ?
O00B S005 C010 F007 146.8(3) . . . . ?
O00B S005 C010 F00C -92.4(3) . . . . ?
O00B S005 C010 F00F 27.0(4) . . . . ?
O00D S003 N00P I001 -7.2(2) . . . . ?
O00D S003 N00P S002 159.9(2) . . . . ?
O00D S003 C015 F006 170.0(3) . . . . ?
O00D S003 C015 F00M 49.0(4) . . . . ?
O00D S003 C015 F00Q -69.9(4) . . . . ?
O00E S002 N00P I001 -169.09(19) . . . . ?
O00E S002 N00P S003 24.1(3) . . . . ?
O00E S002 C014 F008 -178.2(3) . . . . ?
O00E S002 C014 F00I 64.3(4) . . . . ?
O00E S002 C014 F00J -57.2(4) . . . . ?
O00G S004 N00O I001 23.1(3) . . . . ?
O00G S004 N00O S005 -154.4(2) . . . . ?
O00G S004 C016 F00K 66.2(5) . . . . ?
O00G S004 C016 F00V -52.3(5) . . . . ?
O00G S004 C016 F00X -172.7(4) . . . . ?
O00H S002 N00P I001 -34.0(2) . . . . ?
O00H S002 N00P S003 159.2(2) . . . . ?
O00H S002 C014 F008 51.2(4) . . . . ?
O00H S002 C014 F00I -66.3(4) . . . . ?
O00H S002 C014 F00J 172.1(3) . . . . ?
O00L S004 N00O I001 159.0(2) . . . . ?
O00L S004 N00O S005 -18.5(3) . . . . ?
O00L S004 C016 F00K -65.9(5) . . . . ?
O00L S004 C016 F00V 175.5(4) . . . . ?
O00L S004 C016 F00X 55.1(5) . . . . ?
O00N S003 N00P I001 -143.3(2) . . . . ?
O00N S003 N00P S002 23.8(3) . . . . ?
O00N S003 C015 F006 -59.9(4) . . . . ?
O00N S003 C015 F00M 179.0(3) . . . . ?
O00N S003 C015 F00Q 60.2(4) . . . . ?
N00O S004 C016 F00K 177.7(4) . . . . ?
N00O S004 C016 F00V 59.2(5) . . . . ?
N00O S004 C016 F00X -61.2(5) . . . . ?
N00O S005 C010 F007 -103.3(3) . . . . ?
N00O S005 C010 F00C 17.5(4) . . . . ?
N00O S005 C010 F00F 137.0(3) . . . . ?
N00P S002 C014 F008 -60.3(4) . . . . ?
N00P S002 C014 F00I -177.8(3) . . . . ?
N00P S002 C014 F00J 60.6(4) . . . . ?
N00P S003 C015 F006 58.7(4) . . . . ?
N00P S003 C015 F00M -62.3(4) . . . . ?
N00P S003 C015 F00Q 178.9(3) . . . . ?
C00R C00W C00Z C011 1.7(6) . . . . ?
C00R C00Y C012 C011 1.6(6) . . . . ?
O00T N00U C011 C00Z 30.1(6) . . . . ?
O00T N00U C011 C012 -150.3(4) . . . . ?
N00U C011 C012 C00Y -179.8(4) . . . . ?
C00W C00R C00Y C012 -1.3(6) . . . . ?
C00W C00Z C011 N00U 178.1(4) . . . . ?
C00W C00Z C011 C012 -1.4(7) . . . . ?
C00Y C00R C00W C00Z -0.4(6) . . . . ?
C00Z C011 C012 C00Y -0.3(6) . . . . ?
C010 S005 N00O I001 -108.5(2) . . . . ?
C010 S005 N00O S004 69.0(3) . . . . ?
C014 S002 N00P I001 76.7(2) . . . . ?
C014 S002 N00P S003 -90.1(3) . . . . ?
C015 S003 N00P I001 103.0(2) . . . . ?
C015 S003 N00P S002 -90.0(3) . . . . ?
C016 S004 N00O I001 -87.1(3) . . . . ?
C016 S004 N00O S005 95.4(3) . . . . ?
C1 Cl2 C1 Cl2 0.001(3) 3_667 . . 3_667 ?
C1 Cl2 C1 Cl1 139(3) 3_667 . . . ?

loop_
_exptl_oxdiff_crystal_face_indexfrac_h
_exptl_oxdiff_crystal_face_indexfrac_k
_exptl_oxdiff_crystal_face_indexfrac_l
_exptl_oxdiff_crystal_face_x
_exptl_oxdiff_crystal_face_y
_exptl_oxdiff_crystal_face_z
-3.8516 7.3107 -1.4507 0.6521 0.4496 0.6105
6.9467 4.4502 -4.0042 0.6110 0.4197 -0.6713
2.9169 -7.6359 1.8867 -0.7065 -0.4869 -0.5135
-6.3028 -5.1868 4.0644 -0.6708 -0.4609 0.5810
8.1337 -2.3335 -3.6769 -0.0986 0.1409 -0.9851
4.2133 1.6350 7.8253 0.5306 -0.7718 -0.3504
